data_4030535
loop_
_publ_author_name
'Lagueyte, N.'
'Weill, F.'
'Wattiaux, A.'
'Grenier, J.-C.'

_publ_section_title
;
 Observation of superstructures in La2CuO4.09
;
_journal_name_full 'European Journal of Solid State and Inorganic Chemistry'
_journal_page_first 859
_journal_page_last 869
_journal_volume 30
_journal_year 1993
_chemical_formula_sum 'Cu La2 O4.09'
_chemical_formula_weight 406.794
_space_group_IT_number 64
_symmetry_cell_setting orthorhombic
_symmetry_Int_Tables_number 64
_symmetry_space_group_name_Hall '-B 2ab 2'
_symmetry_space_group_name_H-M 'B m a b'
_cell_angle_alpha 90
_cell_angle_beta 90
_cell_angle_gamma 90
_cell_formula_units_Z 4
_cell_length_a 5.3412(2)
_cell_length_b 5.4033(2)
_cell_length_c 13.2191(6)
_cell_volume 381.50(3)
_diffrn_ambient_temperature 300
_diffrn_radiation_probe neutron
_exptl_crystal_density_diffrn 7.183
_pd_proc_ls_prof_R_factor 0.0929
_pd_proc_ls_prof_wR_factor 0.127
_refine_ls_R_I_factor 0.107
_cod_data_source_file EJSSIC-1993-30-859-869-2.cif
_cod_data_source_block La2CuO4.09-4.2K
_cod_depositor_comments
;
Rietveld refinement
problem with O3
;
_cod_original_cell_volume 381.51(3)
_cod_original_sg_symbol_Hall '-B 2bc 2'
_cod_database_code 4030535

loop_
_symmetry_equiv_pos_site_id
_symmetry_equiv_pos_as_xyz
1 x,y,z
2 -x,1/2+y,1/2-z
3 x,-y,-z
4 -x,1/2-y,1/2+z
5 -x,-y,-z
6 x,1/2-y,1/2+z
7 -x,y,z
8 x,1/2+y,1/2-z
9 1/2+x,y,1/2+z
10 1/2-x,1/2+y,-z
11 1/2+x,-y,1/2-z
12 1/2-x,1/2-y,z
13 1/2-x,-y,1/2-z
14 1/2+x,1/2-y,z
15 1/2-x,y,1/2+z
16 1/2+x,1/2+y,-z

loop_
_atom_site_label
_atom_site_type_symbol
_atom_site_thermal_displace_type
_atom_site_fract_x
_atom_site_fract_y
_atom_site_fract_z
_atom_site_occupancy
_atom_site_U_iso_or_equiv
La La Uiso 0.00000 -0.0040(8) 0.3610(2) 1.000 0.0128(5)
Cu Cu Uiso 0.00000 0.00000 0.00000 1.000 0.0155(8)
O1 O Uiso 0.00000 0.0299(8) 0.1818(3) 0.84(2) 0.0246(9)
O2 O Uiso 0.25000 0.75000 -0.0013(8) 1.000 0.0184(6)
O3 O Uiso 0.058(17) -0.387(7) 0.176(4) 0.16(2) 0.0246
O4 O Uiso 0.25000 0.75000 0.239(6) 0.070(8) 0.0190

loop_
_geom_angle_atom_site_label_1
_geom_angle_atom_site_label_2
_geom_angle_atom_site_label_3
_geom_angle
_geom_angle_site_symmetry_1
_geom_angle_site_symmetry_3
_geom_angle_publ_flag
Cu La O1 128.86(19) 2_545 . yes
O1 La O1 81.76(17) . 2_545 yes
O1 La O2 130.8(2) . 2_545 yes
Cu La O1 119.59(18) 2_555 . yes
O1 La O1 74.48(16) . 2_555 yes
La La O1 174.9(2) 3_556 . yes
O1 La O2 137.0(2) . 4_555 yes
O1 La O2 137.0(2) . 6_555 yes
O1 La O2 130.8(2) . 8_545 yes
Cu La O1 124.38(4) 9_455 . yes
Cu La O4 85.7(12) 2_545 1_545 yes
O2 La O4 176.4(14) 2_545 1_545 yes
O4 La O4 105(2) 1_545 2_545 yes
Cu La O4 143.90(16) 2_555 1_545 yes
La La O4 131.0(14) 3_556 1_545 yes
O2 La O4 117.0(9) 4_555 1_545 yes
O2 La O4 84.6(14) 6_555 1_545 yes
O4 La O4 65.2(11) 1_545 7_545 yes
O2 La O4 117.3(8) 8_545 1_545 yes
O4 La O4 68.8(12) 1_545 8_545 yes
Cu La O4 144.7(2) 9_455 1_545 yes
Cu La O1 47.10(11) 2_545 2_545 yes
Cu La O2 91.79(15) 2_545 2_545 yes
Cu La O4 143.9(4) 2_545 2_545 yes
Cu La Cu 111.56(8) 2_545 2_555 yes
Cu La O1 156.66(13) 2_545 2_555 yes
Cu La O3 159(6) 2_545 2_555 yes
La La Cu 56.24(8) 3_556 2_545 yes
Cu La O2 35.77(5) 2_545 4_555 yes
Cu La O2 35.77(5) 2_545 6_555 yes
Cu La O4 85.7(12) 2_545 7_545 yes
Cu La O2 91.79(15) 2_545 8_545 yes
Cu La O4 143.9(4) 2_545 8_545 yes
Cu La O3 159(5) 2_545 8_555 yes
Cu La Cu 71.64(6) 2_545 9_455 yes
O1 La O2 130.91(15) 2_545 2_545 yes
Cu La O1 158.65(14) 2_555 2_545 yes
O1 La O1 156.24(16) 2_545 2_555 yes
La La O1 103.34(15) 3_556 2_545 yes
O1 La O2 69.96(17) 2_545 4_555 yes
O1 La O2 69.96(17) 2_545 6_555 yes
O1 La O2 130.91(15) 2_545 8_545 yes
Cu La O1 97.51(10) 9_455 2_545 yes
O2 La O4 78.7(16) 2_545 2_545 yes
Cu La O2 35.32(5) 2_555 2_545 yes
O1 La O2 68.20(16) 2_555 2_545 yes
O2 La O3 81(4) 2_545 2_555 yes
La La O2 45.43(17) 3_556 2_545 yes
O2 La O2 61.48(14) 2_545 4_555 yes
O2 La O2 91.9(2) 2_545 6_555 yes
O2 La O4 117.3(8) 2_545 7_545 yes
O2 La O2 60.12(15) 2_545 8_545 yes
O2 La O4 112.3(11) 2_545 8_545 yes
O2 La O3 101(4) 2_545 8_555 yes
Cu La O2 35.86(2) 9_455 2_545 yes
Cu La O4 80.1(13) 2_555 2_545 yes
La La O4 124.1(16) 3_556 2_545 yes
O2 La O4 113.7(10) 4_555 2_545 yes
O2 La O4 170.6(16) 6_555 2_545 yes
O4 La O4 68.8(12) 2_545 7_545 yes
O2 La O4 112.3(11) 8_545 2_545 yes
O4 La O4 70.0(11) 2_545 8_545 yes
Cu La O4 81.1(13) 9_455 2_545 yes
Cu La O1 45.11(10) 2_555 2_555 yes
Cu La O3 73(3) 2_555 2_555 yes
La La Cu 55.32(8) 3_556 2_555 yes
Cu La O2 91.83(16) 2_555 4_555 yes
Cu La O2 91.83(16) 2_555 6_555 yes
Cu La O4 143.90(16) 2_555 7_545 yes
Cu La O2 35.32(5) 2_555 8_545 yes
Cu La O4 80.1(13) 2_555 8_545 yes
Cu La O3 73(3) 2_555 8_555 yes
Cu La Cu 71.18(6) 2_555 9_455 yes
La La O1 100.42(14) 3_556 2_555 yes
O1 La O2 129.17(14) 2_555 4_555 yes
O1 La O2 129.17(14) 2_555 6_555 yes
O1 La O2 68.20(16) 2_555 8_545 yes
Cu La O1 95.89(10) 9_455 2_555 yes
La La O3 124(4) 3_556 2_555 yes
O2 La O3 126(6) 4_555 2_555 yes
O2 La O3 163(5) 6_555 2_555 yes
O2 La O3 101(4) 8_545 2_555 yes
O3 La O3 42(8) 2_555 8_555 yes
Cu La O3 91(6) 9_455 2_555 yes
La La O2 46.46(18) 3_556 4_555 yes
La La O2 46.46(18) 3_556 6_555 yes
La La O4 131.0(14) 3_556 7_545 yes
La La O2 45.43(17) 3_556 8_545 yes
La La O4 124.1(16) 3_556 8_545 yes
La La O3 124(4) 3_556 8_555 yes
La La Cu 55.47(4) 3_556 9_455 yes
O2 La O2 61.29(15) 4_555 6_555 yes
O2 La O4 84.6(14) 4_555 7_545 yes
O2 La O2 91.9(2) 4_555 8_545 yes
O2 La O4 170.6(16) 4_555 8_545 yes
O2 La O3 163(4) 4_555 8_555 yes
Cu La O2 35.87(2) 9_455 4_555 yes
O2 La O4 117.0(9) 6_555 7_545 yes
O2 La O2 61.48(14) 6_555 8_545 yes
O2 La O4 113.7(10) 6_555 8_545 yes
O2 La O3 126(5) 6_555 8_555 yes
Cu La O2 91.69(16) 9_455 6_555 yes
O2 La O4 176.4(14) 8_545 7_545 yes
O4 La O4 105(2) 7_545 8_545 yes
Cu La O4 85.9(12) 9_455 7_545 yes
O2 La O4 78.7(16) 8_545 8_545 yes
O2 La O3 81(4) 8_545 8_555 yes
Cu La O2 90.85(15) 9_455 8_545 yes
Cu La O4 142.3(4) 9_455 8_545 yes
Cu La O3 128(5) 9_455 8_555 yes
O1 Cu O2 93.3(3) . 1_545 yes
La Cu O1 59.84(12) 2_545 . yes
La Cu O1 51.72(12) 2_555 . yes
O1 Cu O1 180.00 . 3_555 yes
O1 Cu O2 86.8(3) . 3_565 yes
La Cu O1 128.28(12) 4_544 . yes
La Cu O1 120.16(12) 4_554 . yes
O1 Cu O2 86.8(3) . 5_565 yes
O1 Cu O2 93.3(3) . 7_545 yes
La Cu O1 124.47(4) 9_454 . yes
La Cu O2 54.2(2) 2_545 1_545 yes
La Cu O2 126.3(2) 2_555 1_545 yes
O1 Cu O2 86.8(3) 3_555 1_545 yes
O2 Cu O2 90.67(1) 1_545 3_565 yes
La Cu O2 53.7(2) 4_544 1_545 yes
La Cu O2 125.8(2) 4_554 1_545 yes
O2 Cu O2 180.00 1_545 5_565 yes
O2 Cu O2 89.33(1) 1_545 7_545 yes
La Cu O2 124.7(2) 9_454 1_545 yes
La Cu La 111.56(8) 2_545 2_555 yes
La Cu O1 120.16(12) 2_545 3_555 yes
La Cu O2 125.8(2) 2_545 3_565 yes
La Cu La 68.44(8) 2_545 4_544 yes
La Cu La 180.00 2_545 4_554 yes
La Cu O2 125.8(2) 2_545 5_565 yes
La Cu O2 54.2(2) 2_545 7_545 yes
La Cu La 108.15(7) 2_545 9_454 yes
La Cu O1 128.28(12) 2_555 3_555 yes
La Cu O2 53.7(2) 2_555 3_565 yes
La Cu La 180.00 2_555 4_544 yes
La Cu La 68.44(8) 2_555 4_554 yes
La Cu O2 53.7(2) 2_555 5_565 yes
La Cu O2 126.3(2) 2_555 7_545 yes
La Cu La 109.03(7) 2_555 9_454 yes
O1 Cu O2 93.3(3) 3_555 3_565 yes
La Cu O1 51.72(12) 4_544 3_555 yes
La Cu O1 59.84(12) 4_554 3_555 yes
O1 Cu O2 93.3(3) 3_555 5_565 yes
O1 Cu O2 86.8(3) 3_555 7_545 yes
La Cu O1 55.53(4) 9_454 3_555 yes
La Cu O2 126.3(2) 4_544 3_565 yes
La Cu O2 54.2(2) 4_554 3_565 yes
O2 Cu O2 89.33(1) 3_565 5_565 yes
O2 Cu O2 180.00 3_565 7_545 yes
La Cu O2 126.1(2) 9_454 3_565 yes
La Cu La 111.56(8) 4_544 4_554 yes
La Cu O2 126.3(2) 4_544 5_565 yes
La Cu O2 53.7(2) 4_544 7_545 yes
La Cu La 70.97(7) 4_544 9_454 yes
La Cu O2 54.2(2) 4_554 5_565 yes
La Cu O2 125.8(2) 4_554 7_545 yes
La Cu La 71.85(7) 4_554 9_454 yes
O2 Cu O2 90.67(1) 5_565 7_545 yes
La Cu O2 55.3(2) 9_454 5_565 yes
La Cu O2 53.9(2) 9_454 7_545 yes
La O1 Cu 171.7(2) . . yes
La O1 La 96.68(18) . 2_545 yes
La O1 La 107.1(2) . 2_555 yes
La O1 Cu 75.06(12) 2_545 . yes
La O1 Cu 81.19(14) 2_555 . yes
La O1 La 156.24(18) 2_545 2_555 yes
La O2 Cu 90.4(2) 2_555 1_565 yes
La O2 Cu 90.5(2) 4_554 1_565 yes
La O2 La 88.10(9) 2_555 4_554 yes
La O3 O3 69(8) 2_545 7_555 yes
La O4 La 112.1(2) 1_565 2_555 yes

loop_
_geom_bond_atom_site_label_1
_geom_bond_atom_site_label_2
_geom_bond_distance
_geom_bond_site_symmetry_2
_geom_bond_publ_flag
La O1 2.376(5) . yes
La O4 2.48(5) 1_545 yes
La Cu 3.249(4) 2_545 yes
La O1 2.581(6) 2_545 yes
La O2 2.666(8) 2_545 yes
La O4 2.33(4) 2_545 yes
La Cu 3.285(4) 2_555 yes
La O1 2.940(6) 2_555 yes
La O3 0.86(5) 2_555 yes
La La 3.675(4) 3_556 yes
La O2 2.620(8) 4_555 yes
La O2 2.620(8) 6_555 yes
La O4 2.48(5) 7_545 yes
La O2 2.666(8) 8_545 yes
La O4 2.33(4) 8_545 yes
La O3 0.86(5) 8_555 yes
La Cu 3.2417(15) 9_455 yes
Cu O1 2.409(4) . yes
Cu O2 1.8995(1) 1_545 yes
Cu O1 2.409(4) 3_555 yes
Cu O2 1.8995(2) 3_565 yes
Cu O2 1.8995(2) 5_565 yes
Cu O2 1.8995(1) 7_545 yes
O3 O3 0.62(13) 7_555 yes
